data_1008443
loop_
_publ_author_name
'Malaman, B'
'Venturini, G'
'Le Caer, G'
'Pontonnier, L'
'Fruchart, D'
'Tomala, K'
'Sanchez, J P'

_publ_section_title
;
Magnetic structures of Pr Fe Si~2~ and Nd Fe Si~2~ from neutron and
Moessbauer studies
;
_journal_coden_ASTM PRBMDO
_journal_issue 7
_journal_name_full
;
Physical Review, Serie 3. B - Condensed Matter (18,1978-)
;
_journal_page_first 4700
_journal_page_last 4712
_journal_paper_doi 10.1103/PhysRevB.41.4700
_journal_volume 41
_journal_year 1990
_chemical_formula_structural 'Nd Fe Si2'
_chemical_formula_sum 'Fe Nd Si2'
_chemical_name_systematic 'Neodymium iron silicide (1/1/2)'
_space_group_IT_number 63
_symmetry_cell_setting orthorhombic
_symmetry_Int_Tables_number 63
_symmetry_space_group_name_Hall '-C 2c 2'
_symmetry_space_group_name_H-M 'C m c m'
_cell_angle_alpha 90
_cell_angle_beta 90
_cell_angle_gamma 90
_cell_formula_units_Z 4
_cell_length_a 4.072(1)
_cell_length_b 16.896(4)
_cell_length_c 3.996(1)
_cell_volume 274.9
_refine_ls_R_factor_all 0.064
_cod_database_code 1008443

loop_
_symmetry_equiv_pos_as_xyz
x,y,z
x,-y,-z
x,y,1/2-z
x,-y,1/2+z
-x,-y,-z
-x,y,z
-x,-y,1/2+z
-x,y,1/2-z
1/2+x,1/2+y,z
1/2+x,1/2-y,-z
1/2+x,1/2+y,1/2-z
1/2+x,1/2-y,1/2+z
1/2-x,1/2-y,-z
1/2-x,1/2+y,z
1/2-x,1/2-y,1/2+z
1/2-x,1/2+y,1/2-z

loop_
_atom_site_label
_atom_site_type_symbol
_atom_site_symmetry_multiplicity
_atom_site_Wyckoff_symbol
_atom_site_fract_x
_atom_site_fract_y
_atom_site_fract_z
_atom_site_occupancy
_atom_site_attached_hydrogens
_atom_site_calc_flag
Nd1 Nd0 4 c 0. 0.1035(9) 0.25 1. 0 d
Fe1 Fe0 4 c 0. 0.7503(9) 0.25 1. 0 d
Si1 Si0 4 c 0. 0.461(2) 0.25 1. 0 d
Si2 Si0 4 c 0. 0.319(2) 0.25 1. 0 d

loop_
_atom_type_symbol
_atom_type_oxidation_number
Nd0 0.000
Fe0 0.000
Si0 0.000
